data_7224039
loop_
_publ_author_name
'Yang, Yadi'
'Cheng, Xuemei'
'Liu, Wei'
'Han, Zhu-zhen'
'Chou, Guixin'
'Wang, Ying'
'Sun, Duxin'
'Wang, Zhengtao'
'Wang, Changhong'

_publ_section_title
;
 Peganumine B-I and two enantiomers, new alkaloids from the seeds of
 Peganum harmala Linn and its potential cytotoxicity and cholinesterases
 inhibitory activities
;
_journal_name_full 'RSC Adv.'
_journal_paper_doi 10.1039/C6RA00086J
_journal_year 2016
_chemical_formula_sum 'C15 H17 N3 O4'
_chemical_formula_weight 303.32
_chemical_name_systematic
; 
 ? 
;
_space_group_crystal_system monoclinic
_space_group_IT_number 14
_space_group_name_Hall '-P 2ybc'
_space_group_name_H-M_alt 'P 1 21/c 1'
_symmetry_space_group_name_Hall '-P 2ybc'
_symmetry_space_group_name_H-M 'P 1 21/c 1'
_atom_sites_solution_hydrogens mixed
_audit_creation_method SHELXL-2013
_audit_update_record
;
2014-04-19 deposited with the CCDC.
2016-01-22 downloaded from the CCDC.
;
_cell_angle_alpha 90
_cell_angle_beta 107.73
_cell_angle_gamma 90
_cell_formula_units_Z 4
_cell_length_a 10.7205(2)
_cell_length_b 11.74740(10)
_cell_length_c 11.46760(10)
_cell_measurement_reflns_used 7922
_cell_measurement_temperature 140(2)
_cell_measurement_theta_max 68.91
_cell_measurement_theta_min 4.33
_cell_volume 1375.61(3)
_computing_cell_refinement 'Bruker SAINT'
_computing_data_collection 'Bruker APEX2'
_computing_data_reduction 'Bruker SAINT'
_computing_molecular_graphics 'Bruker SHELXTL'
_computing_publication_material 'Bruker SHELXTL'
_computing_structure_refinement 'SHELXL-2013 (Sheldrick, 2013)'
_computing_structure_solution 'SHELXS-97 (Sheldrick, 2008)'
_diffrn_ambient_temperature 140(2)
_diffrn_measured_fraction_theta_full 0.977
_diffrn_measured_fraction_theta_max 0.966
_diffrn_measurement_device_type 'Bruker APEX-II CCD'
_diffrn_measurement_method '\f and \w scans'
_diffrn_radiation_type CuK\a
_diffrn_radiation_wavelength 1.54178
_diffrn_reflns_av_R_equivalents 0.0349
_diffrn_reflns_av_unetI/netI 0.0248
_diffrn_reflns_laue_measured_fraction_full 0.977
_diffrn_reflns_laue_measured_fraction_max 0.966
_diffrn_reflns_limit_h_max 12
_diffrn_reflns_limit_h_min -10
_diffrn_reflns_limit_k_max 14
_diffrn_reflns_limit_k_min -14
_diffrn_reflns_limit_l_max 13
_diffrn_reflns_limit_l_min -13
_diffrn_reflns_number 11612
_diffrn_reflns_point_group_measured_fraction_full 0.977
_diffrn_reflns_point_group_measured_fraction_max 0.966
_diffrn_reflns_theta_full 67.679
_diffrn_reflns_theta_max 69.639
_diffrn_reflns_theta_min 4.330
_exptl_absorpt_coefficient_mu 0.900
_exptl_absorpt_correction_T_max 0.7533
_exptl_absorpt_correction_T_min 0.5338
_exptl_absorpt_correction_type multi-scan
_exptl_absorpt_process_details sadabs
_exptl_crystal_colour colourless
_exptl_crystal_density_diffrn 1.465
_exptl_crystal_description block
_exptl_crystal_F_000 640
_exptl_crystal_size_max 0.250
_exptl_crystal_size_mid 0.220
_exptl_crystal_size_min 0.180
_refine_diff_density_max 0.563
_refine_diff_density_min -0.639
_refine_diff_density_rms 0.107
_refine_ls_extinction_method none
_refine_ls_goodness_of_fit_ref 1.108
_refine_ls_hydrogen_treatment mixed
_refine_ls_matrix_type full
_refine_ls_number_parameters 206
_refine_ls_number_reflns 2496
_refine_ls_number_restraints 4
_refine_ls_restrained_S_all 1.107
_refine_ls_R_factor_all 0.0621
_refine_ls_R_factor_gt 0.0592
_refine_ls_shift/su_max 0.018
_refine_ls_shift/su_mean 0.001
_refine_ls_structure_factor_coef Fsqd
_refine_ls_weighting_details 'w=1/[\s^2^(Fo^2^)+(0.0810P)^2^+1.7004P] where P=(Fo^2^+2Fc^2^)/3'
_refine_ls_weighting_scheme calc
_refine_ls_wR_factor_gt 0.1574
_refine_ls_wR_factor_ref 0.1674
_reflns_Friedel_coverage 0.000
_reflns_number_gt 2412
_reflns_number_total 2496
_reflns_threshold_expression 'I > 2\s(I)'
_cod_data_source_file c6ra00086j2.cif
_cod_data_source_block dm13610
_cod_original_cell_volume 1375.59(3)
_cod_database_code 7224039
_shelx_space_group_comment
; 
The symmetry employed for this shelxl refinement is uniquely defined 
by the following loop, which should always be used as a source of 
symmetry information in preference to the above space-group names. 
They are only intended as comments. 
;
_shelx_estimated_absorpt_t_min 0.806
_shelx_estimated_absorpt_t_max 0.855
_shelxl_version_number 2013-4

loop_
_space_group_symop_operation_xyz
'x, y, z'
'-x, y+1/2, -z+1/2'
'-x, -y, -z'
'x, -y-1/2, z-1/2'

loop_
_atom_site_label
_atom_site_type_symbol
_atom_site_fract_x
_atom_site_fract_y
_atom_site_fract_z
_atom_site_U_iso_or_equiv
_atom_site_adp_type
_atom_site_occupancy
_atom_site_site_symmetry_order
_atom_site_calc_flag
_atom_site_refinement_flags_posn
_atom_site_refinement_flags_adp
N1 N 0.76582(17) 0.42952(15) 0.21183(16) 0.0198(4) Uani 1 1 d . .
N3 N 0.62328(17) 0.32621(16) 0.04750(16) 0.0203(4) Uani 1 1 d . .
N2' N 0.9796(2) 0.22318(17) 0.24931(17) 0.0267(5) Uani 1 1 d . .
O1 O 0.40093(15) 0.33372(14) -0.00560(15) 0.0285(4) Uani 1 1 d . .
O2 O 0.86558(15) 0.40767(14) -0.01275(14) 0.0248(4) Uani 1 1 d . .
H2 H 0.8769 0.3801 -0.0764 0.037 Uiso 1 1 calc R U
O3 O 0.88141(19) 0.16764(15) 0.26796(16) 0.0359(5) Uani 1 1 d . .
O1S O 0.9764(2) 0.5236(2) 0.6145(3) 0.0819(10) Uani 1 1 d D .
H1S H 0.978(5) 0.5627(12) 0.556(2) 0.123 Uiso 1 1 d D U
H2S H 1.049(3) 0.534(5) 0.664(4) 0.123 Uiso 1 1 d D U
C2 C 0.7435(2) 0.36330(17) 0.11850(18) 0.0187(5) Uani 1 1 d . .
C4 C 0.5070(2) 0.36363(18) 0.06380(19) 0.0208(5) Uani 1 1 d . .
C5 C 0.4199(2) 0.4772(2) 0.2039(2) 0.0266(5) Uani 1 1 d . .
H5 H 0.3336 0.4580 0.1553 0.032 Uiso 1 1 calc R U
C6 C 0.4386(3) 0.5445(2) 0.3061(2) 0.0308(6) Uani 1 1 d . .
H6 H 0.3655 0.5714 0.3285 0.037 Uiso 1 1 calc R U
C7 C 0.5660(3) 0.5733(2) 0.3767(2) 0.0291(5) Uani 1 1 d . .
H7 H 0.5787 0.6194 0.4475 0.035 Uiso 1 1 calc R U
C8 C 0.6728(2) 0.53575(19) 0.3452(2) 0.0249(5) Uani 1 1 d . .
H8 H 0.7585 0.5566 0.3936 0.030 Uiso 1 1 calc R U
C9 C 0.8460(2) 0.31828(19) 0.06295(19) 0.0220(5) Uani 1 1 d . .
C10 C 0.7759(2) 0.21511(19) -0.0111(2) 0.0244(5) Uani 1 1 d . .
H10A H 0.8066 0.2013 -0.0829 0.029 Uiso 1 1 calc R U
H10B H 0.7908 0.1457 0.0403 0.029 Uiso 1 1 calc R U
C11 C 0.6310(2) 0.2489(2) -0.05109(19) 0.0241(5) Uani 1 1 d . .
H11A H 0.6060 0.2883 -0.1312 0.029 Uiso 1 1 calc R U
H11B H 0.5740 0.1816 -0.0564 0.029 Uiso 1 1 calc R U
C1' C 0.9732(2) 0.2908(2) 0.1596(2) 0.0267(5) Uani 1 1 d . .
C3' C 1.1137(3) 0.2127(3) 0.3369(3) 0.0455(8) Uani 1 1 d . .
H3'1 H 1.1442 0.1327 0.3431 0.055 Uiso 1 1 calc R U
H3'2 H 1.1161 0.2398 0.4194 0.055 Uiso 1 1 calc R U
C4' C 1.1962(3) 0.2870(3) 0.2831(3) 0.0442(7) Uani 1 1 d . .
H4'1 H 1.2624 0.2407 0.2602 0.053 Uiso 1 1 calc R U
H4'2 H 1.2422 0.3454 0.3431 0.053 Uiso 1 1 calc R U
C5' C 1.1023(3) 0.3437(5) 0.1692(3) 0.0715(13) Uani 1 1 d . .
H5'1 H 1.0995 0.4271 0.1801 0.086 Uiso 1 1 calc R U
H5'2 H 1.1289 0.3275 0.0954 0.086 Uiso 1 1 calc R U
C1A C 0.6556(2) 0.46679(18) 0.24167(19) 0.0195(5) Uani 1 1 d . .
C4A C 0.5276(2) 0.43678(18) 0.17136(19) 0.0203(5) Uani 1 1 d . .

loop_
_atom_site_aniso_label
_atom_site_aniso_U_11
_atom_site_aniso_U_22
_atom_site_aniso_U_33
_atom_site_aniso_U_23
_atom_site_aniso_U_13
_atom_site_aniso_U_12
N1 0.0171(9) 0.0217(9) 0.0194(9) 0.0004(7) 0.0037(7) 0.0006(7)
N3 0.0172(9) 0.0249(9) 0.0174(9) -0.0010(7) 0.0032(7) 0.0002(7)
N2' 0.0292(11) 0.0282(10) 0.0211(9) -0.0011(8) 0.0054(8) 0.0085(8)
O1 0.0173(8) 0.0343(9) 0.0283(9) -0.0032(7) -0.0013(7) -0.0023(6)
O2 0.0236(8) 0.0309(9) 0.0211(8) 0.0023(6) 0.0086(6) -0.0013(6)
O3 0.0478(11) 0.0281(9) 0.0271(9) 0.0044(7) 0.0042(8) -0.0093(8)
O1S 0.0261(11) 0.0559(15) 0.142(3) -0.0403(17) -0.0064(14) -0.0013(10)
C2 0.0174(10) 0.0203(10) 0.0173(10) 0.0025(8) 0.0037(8) -0.0001(8)
C4 0.0186(11) 0.0207(10) 0.0219(10) 0.0038(8) 0.0043(9) 0.0010(8)
C5 0.0201(11) 0.0293(12) 0.0300(12) 0.0032(9) 0.0071(9) 0.0039(9)
C6 0.0304(13) 0.0300(12) 0.0352(13) 0.0018(10) 0.0150(10) 0.0101(10)
C7 0.0359(13) 0.0255(12) 0.0267(12) -0.0026(9) 0.0109(10) 0.0067(10)
C8 0.0262(12) 0.0218(11) 0.0241(11) -0.0009(9) 0.0039(9) 0.0020(9)
C9 0.0204(11) 0.0275(11) 0.0183(10) 0.0002(8) 0.0062(9) 0.0019(9)
C10 0.0259(12) 0.0283(12) 0.0194(10) -0.0023(9) 0.0076(9) 0.0020(9)
C11 0.0248(12) 0.0289(12) 0.0172(10) -0.0038(9) 0.0044(9) -0.0002(9)
C1' 0.0213(12) 0.0396(13) 0.0202(11) 0.0002(9) 0.0078(9) 0.0071(9)
C3' 0.0331(15) 0.070(2) 0.0282(13) 0.0101(13) 0.0011(11) 0.0226(13)
C4' 0.0241(13) 0.072(2) 0.0314(14) -0.0014(13) 0.0008(11) 0.0147(13)
C5' 0.0172(13) 0.156(4) 0.0369(16) 0.039(2) 0.0020(12) -0.0049(18)
C1A 0.0206(11) 0.0178(10) 0.0199(10) 0.0028(8) 0.0059(8) 0.0019(8)
C4A 0.0205(11) 0.0187(10) 0.0210(10) 0.0042(8) 0.0055(8) 0.0021(8)

loop_
_atom_type_symbol
_atom_type_description
_atom_type_scat_dispersion_real
_atom_type_scat_dispersion_imag
_atom_type_scat_source
C C 0.0181 0.0091 'International Tables Vol C Tables 4.2.6.8 and 6.1.1.4'
H H 0.0000 0.0000 'International Tables Vol C Tables 4.2.6.8 and 6.1.1.4'
N N 0.0311 0.0180 'International Tables Vol C Tables 4.2.6.8 and 6.1.1.4'
O O 0.0492 0.0322 'International Tables Vol C Tables 4.2.6.8 and 6.1.1.4'

loop_
_geom_angle_atom_site_label_1
_geom_angle_atom_site_label_2
_geom_angle_atom_site_label_3
_geom_angle
C2 N1 C1A 115.90(18)
C2 N3 C4 122.74(18)
C2 N3 C11 112.97(18)
C4 N3 C11 124.19(18)
C1' N2' O3 126.0(2)
C1' N2' C3' 113.4(2)
O3 N2' C3' 120.5(2)
C9 O2 H2 109.5
H1S O1S H2S 104(2)
N1 C2 N3 126.2(2)
N1 C2 C9 125.68(19)
N3 C2 C9 108.01(18)
O1 C4 N3 121.1(2)
O1 C4 C4A 126.1(2)
N3 C4 C4A 112.83(18)
C6 C5 C4A 120.2(2)
C6 C5 H5 119.9
C4A C5 H5 119.9
C5 C6 C7 119.7(2)
C5 C6 H6 120.2
C7 C6 H6 120.2
C8 C7 C6 120.9(2)
C8 C7 H7 119.6
C6 C7 H7 119.6
C7 C8 C1A 120.2(2)
C7 C8 H8 119.9
C1A C8 H8 119.9
O2 C9 C1' 109.87(19)
O2 C9 C2 105.01(17)
C1' C9 C2 111.90(18)
O2 C9 C10 112.60(17)
C1' C9 C10 114.69(19)
C2 C9 C10 102.15(17)
C11 C10 C9 104.00(17)
C11 C10 H10A 111.0
C9 C10 H10A 111.0
C11 C10 H10B 111.0
C9 C10 H10B 111.0
H10A C10 H10B 109.0
N3 C11 C10 102.63(16)
N3 C11 H11A 111.2
C10 C11 H11A 111.2
N3 C11 H11B 111.2
C10 C11 H11B 111.2
H11A C11 H11B 109.2
N2' C1' C5' 112.1(2)
N2' C1' C9 122.5(2)
C5' C1' C9 125.2(2)
N2' C3' C4' 104.1(2)
N2' C3' H3'1 110.9
C4' C3' H3'1 110.9
N2' C3' H3'2 110.9
C4' C3' H3'2 110.9
H3'1 C3' H3'2 109.0
C3' C4' C5' 106.6(2)
C3' C4' H4'1 110.4
C5' C4' H4'1 110.4
C3' C4' H4'2 110.4
C5' C4' H4'2 110.4
H4'1 C4' H4'2 108.6
C1' C5' C4' 103.6(3)
C1' C5' H5'1 111.0
C4' C5' H5'1 111.0
C1' C5' H5'2 111.0
C4' C5' H5'2 111.0
H5'1 C5' H5'2 109.0
N1 C1A C8 119.07(19)
N1 C1A C4A 122.05(19)
C8 C1A C4A 118.9(2)
C5 C4A C1A 120.1(2)
C5 C4A C4 119.9(2)
C1A C4A C4 120.0(2)

loop_
_geom_bond_atom_site_label_1
_geom_bond_atom_site_label_2
_geom_bond_distance
N1 C2 1.285(3)
N1 C1A 1.397(3)
N3 C2 1.369(3)
N3 C4 1.388(3)
N3 C11 1.472(3)
N2' C1' 1.284(3)
N2' O3 1.311(3)
N2' C3' 1.487(3)
O1 C4 1.224(3)
O2 C9 1.418(3)
O2 H2 0.8400
O1S H1S 0.818(10)
O1S H2S 0.819(10)
C2 C9 1.523(3)
C4 C4A 1.464(3)
C5 C6 1.377(3)
C5 C4A 1.400(3)
C5 H5 0.9500
C6 C7 1.400(4)
C6 H6 0.9500
C7 C8 1.375(3)
C7 H7 0.9500
C8 C1A 1.402(3)
C8 H8 0.9500
C9 C1' 1.507(3)
C9 C10 1.538(3)
C10 C11 1.532(3)
C10 H10A 0.9900
C10 H10B 0.9900
C11 H11A 0.9900
C11 H11B 0.9900
C1' C5' 1.491(4)
C3' C4' 1.503(5)
C3' H3'1 0.9900
C3' H3'2 0.9900
C4' C5' 1.537(4)
C4' H4'1 0.9900
C4' H4'2 0.9900
C5' H5'1 0.9900
C5' H5'2 0.9900
C1A C4A 1.408(3)

loop_
_geom_hbond_atom_site_label_D
_geom_hbond_atom_site_label_H
_geom_hbond_atom_site_label_A
_geom_hbond_distance_DH
_geom_hbond_distance_HA
_geom_hbond_distance_DA
_geom_hbond_angle_DHA
_geom_hbond_site_symmetry_A
O2 H2 O3 0.84 1.89 2.719(2) 171.5 4_565
O1S H2S N1 0.819(10) 2.107(12) 2.925(3) 177(5) 3_766
C10 H10A O3 0.99 2.60 3.368(3) 134.2 4_565
C10 H10B O3 0.99 2.51 3.102(3) 118.4 .

loop_
_geom_torsion_atom_site_label_1
_geom_torsion_atom_site_label_2
_geom_torsion_atom_site_label_3
_geom_torsion_atom_site_label_4
_geom_torsion
C1A N1 C2 N3 -0.4(3)
C1A N1 C2 C9 175.56(19)
C4 N3 C2 N1 4.8(3)
C11 N3 C2 N1 -178.7(2)
C4 N3 C2 C9 -171.80(18)
C11 N3 C2 C9 4.7(2)
C2 N3 C4 O1 175.8(2)
C11 N3 C4 O1 -0.3(3)
C2 N3 C4 C4A -5.8(3)
C11 N3 C4 C4A 178.05(18)
C4A C5 C6 C7 0.6(4)
C5 C6 C7 C8 0.4(4)
C6 C7 C8 C1A -0.6(4)
N1 C2 C9 O2 -81.6(2)
N3 C2 C9 O2 94.96(19)
N1 C2 C9 C1' 37.5(3)
N3 C2 C9 C1' -145.89(19)
N1 C2 C9 C10 160.7(2)
N3 C2 C9 C10 -22.7(2)
O2 C9 C10 C11 -80.8(2)
C1' C9 C10 C11 152.56(19)
C2 C9 C10 C11 31.3(2)
C2 N3 C11 C10 15.4(2)
C4 N3 C11 C10 -168.06(19)
C9 C10 C11 N3 -28.7(2)
O3 N2' C1' C5' 177.5(3)
C3' N2' C1' C5' -1.6(4)
O3 N2' C1' C9 1.9(4)
C3' N2' C1' C9 -177.2(2)
O2 C9 C1' N2' 171.0(2)
C2 C9 C1' N2' 54.8(3)
C10 C9 C1' N2' -61.0(3)
O2 C9 C1' C5' -4.0(4)
C2 C9 C1' C5' -120.2(3)
C10 C9 C1' C5' 124.0(3)
C1' N2' C3' C4' -1.3(3)
O3 N2' C3' C4' 179.5(2)
N2' C3' C4' C5' 3.5(4)
N2' C1' C5' C4' 3.7(4)
C9 C1' C5' C4' 179.2(2)
C3' C4' C5' C1' -4.3(4)
C2 N1 C1A C8 177.60(19)
C2 N1 C1A C4A -2.1(3)
C7 C8 C1A N1 -179.8(2)
C7 C8 C1A C4A -0.1(3)
C6 C5 C4A C1A -1.3(3)
C6 C5 C4A C4 179.0(2)
N1 C1A C4A C5 -179.26(19)
C8 C1A C4A C5 1.1(3)
N1 C1A C4A C4 0.5(3)
C8 C1A C4A C4 -179.18(19)
O1 C4 C4A C5 1.3(3)
N3 C4 C4A C5 -176.95(19)
O1 C4 C4A C1A -178.4(2)
N3 C4 C4A C1A 3.3(3)
